data_4328750
loop_
_publ_author_name
'Henrik Braband'
'Sebastian Imstepf'
'Michael Benz'
'Bernhard Spingler'
'Roger Alberto'

_publ_section_title
;
 Combining Bifunctional Chelator with (3 + 2)-Cycloaddition Approaches:
 Synthesis of Dual-Function Technetium Complexes
;
_journal_name_full 'Inorganic Chemistry'
_journal_page_first 4051
_journal_page_last 4057
_journal_paper_doi 10.1021/ic202212e
_journal_volume 51
_journal_year 2012
_chemical_formula_moiety 'C9 H15 Cl N3 O3 Tc'
_chemical_formula_sum 'C9 H15 Cl N3 O3 Tc'
_chemical_formula_weight 346.69
_chemical_name_common '[Tc(tacn)(CO)3]Cl'
_chemical_name_systematic
;
 ?
;
_space_group_IT_number 14
_symmetry_cell_setting monoclinic
_symmetry_space_group_name_Hall '-P 2yn'
_symmetry_space_group_name_H-M 'P 1 21/n 1'
_atom_sites_solution_hydrogens geom
_atom_sites_solution_primary direct
_atom_sites_solution_secondary difmap
_audit_creation_method SHELXL-97
_cell_angle_alpha 90.00
_cell_angle_beta 92.167(9)
_cell_angle_gamma 90.00
_cell_formula_units_Z 4
_cell_length_a 13.1764(10)
_cell_length_b 13.4243(6)
_cell_length_c 7.4419(5)
_cell_measurement_reflns_used 6303
_cell_measurement_temperature 183(2)
_cell_measurement_theta_max 30.25
_cell_measurement_theta_min 3.05
_cell_volume 1315.41(15)
_computing_cell_refinement 'IPDS (Stoe, 1999)'
_computing_data_collection 'IPDS (Stoe, 1999)'
_computing_data_reduction 'X-RED (Stoe, 1999)'
_computing_molecular_graphics 'ORTEP-3 (Farrugia, 1997)'
_computing_publication_material 'SHELXL-97 (Sheldrick, 1997)'
_computing_structure_refinement 'SHELXL-97 (Sheldrick, 2008)'
_computing_structure_solution 'SIR-97 (Altomare, 1999)'
_diffrn_ambient_temperature 183(2)
_diffrn_measured_fraction_theta_full 0.992
_diffrn_measured_fraction_theta_max 0.992
_diffrn_measurement_device_type 'Stoe IPDS'
_diffrn_measurement_method '/f oscillation scan'
_diffrn_radiation_monochromator graphite
_diffrn_radiation_source 'fine-focus sealed tube'
_diffrn_radiation_type MoK\a
_diffrn_radiation_wavelength 0.71073
_diffrn_reflns_av_R_equivalents 0.0800
_diffrn_reflns_av_sigmaI/netI 0.0630
_diffrn_reflns_limit_h_max 16
_diffrn_reflns_limit_h_min -16
_diffrn_reflns_limit_k_max 15
_diffrn_reflns_limit_k_min -16
_diffrn_reflns_limit_l_max 9
_diffrn_reflns_limit_l_min -8
_diffrn_reflns_number 9959
_diffrn_reflns_theta_full 26.37
_diffrn_reflns_theta_max 26.37
_diffrn_reflns_theta_min 3.09
_diffrn_standards_interval_count 'every image'
_diffrn_standards_interval_time 15
_diffrn_standards_number 50-200
_exptl_absorpt_coefficient_mu 1.298
_exptl_absorpt_correction_T_max 0.9721
_exptl_absorpt_correction_T_min 0.8979
_exptl_absorpt_correction_type numerical
_exptl_absorpt_process_details none
_exptl_crystal_colour colorless
_exptl_crystal_density_diffrn 1.751
_exptl_crystal_description needle
_exptl_crystal_F_000 696
_exptl_crystal_size_max 0.13
_exptl_crystal_size_mid 0.04
_exptl_crystal_size_min 0.03
_refine_diff_density_max 0.816
_refine_diff_density_min -0.686
_refine_diff_density_rms 0.139
_refine_ls_extinction_method none
_refine_ls_goodness_of_fit_ref 0.986
_refine_ls_hydrogen_treatment constr
_refine_ls_matrix_type full
_refine_ls_number_parameters 154
_refine_ls_number_reflns 2671
_refine_ls_number_restraints 0
_refine_ls_restrained_S_all 0.986
_refine_ls_R_factor_all 0.0759
_refine_ls_R_factor_gt 0.0568
_refine_ls_shift/su_max 0.000
_refine_ls_shift/su_mean 0.000
_refine_ls_structure_factor_coef Fsqd
_refine_ls_weighting_details 'calc w=1/[\s^2^(Fo^2^)+(0.0883P)^2^+0.0000P] where P=(Fo^2^+2Fc^2^)/3'
_refine_ls_weighting_scheme calc
_refine_ls_wR_factor_gt 0.1361
_refine_ls_wR_factor_ref 0.1465
_reflns_number_gt 1920
_reflns_number_total 2671
_reflns_threshold_expression >2\s(I)
_cod_data_source_file ic202212e_si_002_2.cif
_cod_data_source_block yt141205
_cod_database_code 4328750

loop_
_symmetry_equiv_pos_as_xyz
'x, y, z'
'-x+1/2, y+1/2, -z+1/2'
'-x, -y, -z'
'x-1/2, -y-1/2, z-1/2'

loop_
_atom_site_label
_atom_site_type_symbol
_atom_site_fract_x
_atom_site_fract_y
_atom_site_fract_z
_atom_site_U_iso_or_equiv
_atom_site_adp_type
_atom_site_occupancy
_atom_site_symmetry_multiplicity
_atom_site_calc_flag
_atom_site_refinement_flags
Tc1 Tc 0.21139(4) 0.20021(4) 0.01082(6) 0.0412(2) Uani 1 1 d .
C1 C 0.1186(5) 0.3090(6) 0.0100(8) 0.0500(15) Uani 1 1 d .
C2 C 0.1564(5) 0.1519(5) -0.2147(9) 0.0505(15) Uani 1 1 d .
C3 C 0.1153(5) 0.1183(5) 0.1266(9) 0.0522(16) Uani 1 1 d .
O1 O 0.0665(4) 0.3789(4) 0.0130(7) 0.0560(11) Uani 1 1 d .
O2 O 0.1245(4) 0.1182(4) -0.3494(6) 0.0620(13) Uani 1 1 d .
O3 O 0.0554(4) 0.0683(4) 0.1960(8) 0.0680(14) Uani 1 1 d .
N1 N 0.3408(4) 0.0961(4) 0.0230(6) 0.0432(11) Uani 1 1 d .
H1 H 0.3160 0.0334 0.0070 0.052 Uiso 1 1 calc R
N2 N 0.2951(4) 0.2483(4) 0.2564(7) 0.0462(12) Uani 1 1 d .
H2 H 0.2500 0.2744 0.3332 0.055 Uiso 1 1 calc R
N3 N 0.3345(4) 0.2911(4) -0.0974(7) 0.0454(12) Uani 1 1 d .
H3 H 0.3109 0.3201 -0.2014 0.055 Uiso 1 1 calc R
C4 C 0.3982(5) 0.0992(6) 0.2003(8) 0.0511(15) Uani 1 1 d .
H4A H 0.4637 0.1306 0.1856 0.061 Uiso 1 1 calc R
H4B H 0.4100 0.0318 0.2433 0.061 Uiso 1 1 calc R
C5 C 0.3388(5) 0.1572(5) 0.3377(8) 0.0498(15) Uani 1 1 d .
H5A H 0.2847 0.1157 0.3815 0.060 Uiso 1 1 calc R
H5B H 0.3835 0.1748 0.4392 0.060 Uiso 1 1 calc R
C6 C 0.3735(5) 0.3244(5) 0.2222(9) 0.0517(16) Uani 1 1 d .
H6A H 0.4401 0.2938 0.2307 0.062 Uiso 1 1 calc R
H6B H 0.3712 0.3759 0.3133 0.062 Uiso 1 1 calc R
C7 C 0.3570(5) 0.3712(5) 0.0371(9) 0.0488(15) Uani 1 1 d .
H7A H 0.3009 0.4179 0.0385 0.059 Uiso 1 1 calc R
H7B H 0.4175 0.4074 0.0050 0.059 Uiso 1 1 calc R
C8 C 0.4256(5) 0.2309(5) -0.1372(9) 0.0468(14) Uani 1 1 d .
H8A H 0.4799 0.2464 -0.0500 0.056 Uiso 1 1 calc R
H8B H 0.4485 0.2483 -0.2555 0.056 Uiso 1 1 calc R
C9 C 0.4033(5) 0.1199(5) -0.1314(9) 0.0487(14) Uani 1 1 d .
H9A H 0.3677 0.0999 -0.2420 0.058 Uiso 1 1 calc R
H9B H 0.4667 0.0831 -0.1215 0.058 Uiso 1 1 calc R
Cl1 Cl 0.19142(14) 0.36968(13) -0.4379(2) 0.0540(4) Uani 1 1 d .

loop_
_atom_site_aniso_label
_atom_site_aniso_U_11
_atom_site_aniso_U_22
_atom_site_aniso_U_33
_atom_site_aniso_U_23
_atom_site_aniso_U_13
_atom_site_aniso_U_12
Tc1 0.0411(3) 0.0409(3) 0.0416(3) -0.0004(2) 0.00078(19) 0.0011(2)
C1 0.050(3) 0.060(4) 0.040(3) 0.000(3) -0.002(3) -0.010(3)
C2 0.047(3) 0.044(4) 0.061(4) 0.005(3) 0.012(3) 0.005(3)
C3 0.052(4) 0.049(4) 0.056(4) -0.007(3) 0.000(3) 0.015(3)
O1 0.052(3) 0.050(3) 0.065(3) -0.002(2) -0.001(2) 0.012(2)
O2 0.062(3) 0.070(4) 0.052(3) -0.013(2) -0.009(2) -0.001(2)
O3 0.064(3) 0.057(3) 0.085(4) 0.010(3) 0.022(3) -0.008(2)
N1 0.045(3) 0.041(3) 0.044(3) -0.002(2) 0.007(2) 0.007(2)
N2 0.042(3) 0.052(3) 0.045(3) -0.002(2) 0.004(2) 0.004(2)
N3 0.046(3) 0.043(3) 0.048(3) 0.002(2) 0.004(2) -0.003(2)
C4 0.055(4) 0.052(4) 0.046(3) 0.003(3) -0.001(3) 0.003(3)
C5 0.055(4) 0.054(4) 0.040(3) 0.001(3) 0.000(3) 0.005(3)
C6 0.048(3) 0.056(4) 0.051(4) -0.012(3) -0.004(3) -0.005(3)
C7 0.050(3) 0.033(3) 0.064(4) -0.003(3) 0.004(3) -0.001(2)
C8 0.041(3) 0.052(4) 0.047(3) 0.002(3) 0.009(3) -0.003(3)
C9 0.049(3) 0.049(4) 0.048(3) 0.001(3) 0.009(3) 0.003(3)
Cl1 0.0689(10) 0.0471(10) 0.0462(8) 0.0031(6) 0.0061(7) 0.0129(7)

loop_
_atom_type_symbol
_atom_type_description
_atom_type_scat_dispersion_real
_atom_type_scat_dispersion_imag
_atom_type_scat_source
C C 0.0033 0.0016 'International Tables Vol C Tables 4.2.6.8 and 6.1.1.4'
H H 0.0000 0.0000 'International Tables Vol C Tables 4.2.6.8 and 6.1.1.4'
N N 0.0061 0.0033 'International Tables Vol C Tables 4.2.6.8 and 6.1.1.4'
O O 0.0106 0.0060 'International Tables Vol C Tables 4.2.6.8 and 6.1.1.4'
Tc Tc -1.4390 0.7593 'International Tables Vol C Tables 4.2.6.8 and 6.1.1.4'
Cl Cl 0.1484 0.1585 'International Tables Vol C Tables 4.2.6.8 and 6.1.1.4'

loop_
_geom_angle_atom_site_label_1
_geom_angle_atom_site_label_2
_geom_angle_atom_site_label_3
_geom_angle
C1 Tc1 C3 90.4(3)
C1 Tc1 C2 92.0(3)
C3 Tc1 C2 88.0(3)
C1 Tc1 N2 94.6(2)
C3 Tc1 N2 96.6(2)
C2 Tc1 N2 171.9(2)
C1 Tc1 N1 169.1(2)
C3 Tc1 N1 98.2(2)
C2 Tc1 N1 95.0(2)
N2 Tc1 N1 77.79(19)
C1 Tc1 N3 93.2(2)
C3 Tc1 N3 173.6(2)
C2 Tc1 N3 97.3(2)
N2 Tc1 N3 77.8(2)
N1 Tc1 N3 77.7(2)
O1 C1 Tc1 176.1(6)
O2 C2 Tc1 176.9(6)
O3 C3 Tc1 179.2(6)
C9 N1 C4 113.8(5)
C9 N1 Tc1 106.6(4)
C4 N1 Tc1 112.5(4)
C9 N1 H1 107.9
C4 N1 H1 107.9
Tc1 N1 H1 107.9
C5 N2 C6 112.3(5)
C5 N2 Tc1 105.9(4)
C6 N2 Tc1 113.0(4)
C5 N2 H2 108.5
C6 N2 H2 108.5
Tc1 N2 H2 108.5
C8 N3 C7 112.6(5)
C8 N3 Tc1 112.5(4)
C7 N3 Tc1 106.5(4)
C8 N3 H3 108.4
C7 N3 H3 108.4
Tc1 N3 H3 108.4
N1 C4 C5 110.5(5)
N1 C4 H4A 109.5
C5 C4 H4A 109.5
N1 C4 H4B 109.5
C5 C4 H4B 109.5
H4A C4 H4B 108.1
N2 C5 C4 110.6(5)
N2 C5 H5A 109.5
C4 C5 H5A 109.5
N2 C5 H5B 109.5
C4 C5 H5B 109.5
H5A C5 H5B 108.1
N2 C6 C7 111.4(5)
N2 C6 H6A 109.4
C7 C6 H6A 109.4
N2 C6 H6B 109.4
C7 C6 H6B 109.4
H6A C6 H6B 108.0
N3 C7 C6 109.1(5)
N3 C7 H7A 109.9
C6 C7 H7A 109.9
N3 C7 H7B 109.9
C6 C7 H7B 109.9
H7A C7 H7B 108.3
N3 C8 C9 111.7(5)
N3 C8 H8A 109.3
C9 C8 H8A 109.3
N3 C8 H8B 109.3
C9 C8 H8B 109.3
H8A C8 H8B 107.9
N1 C9 C8 110.4(5)
N1 C9 H9A 109.6
C8 C9 H9A 109.6
N1 C9 H9B 109.6
C8 C9 H9B 109.6
H9A C9 H9B 108.1

loop_
_geom_bond_atom_site_label_1
_geom_bond_atom_site_label_2
_geom_bond_distance
Tc1 C1 1.904(8)
Tc1 C3 1.908(8)
Tc1 C2 1.916(7)
Tc1 N2 2.195(5)
Tc1 N1 2.204(5)
Tc1 N3 2.206(5)
C1 O1 1.164(8)
C2 O2 1.164(8)
C3 O3 1.170(9)
N1 C9 1.474(8)
N1 C4 1.496(8)
N1 H1 0.9100
N2 C5 1.471(9)
N2 C6 1.482(9)
N2 H2 0.9100
N3 C8 1.487(8)
N3 C7 1.492(8)
N3 H3 0.9100
C4 C5 1.525(9)
C4 H4A 0.9700
C4 H4B 0.9700
C5 H5A 0.9700
C5 H5B 0.9700
C6 C7 1.522(9)
C6 H6A 0.9700
C6 H6B 0.9700
C7 H7A 0.9700
C7 H7B 0.9700
C8 C9 1.519(10)
C8 H8A 0.9700
C8 H8B 0.9700
C9 H9A 0.9700
C9 H9B 0.9700

loop_
_geom_hbond_atom_site_label_D
_geom_hbond_atom_site_label_H
_geom_hbond_atom_site_label_A
_geom_hbond_distance_DH
_geom_hbond_distance_HA
_geom_hbond_distance_DA
_geom_hbond_angle_DHA
_geom_hbond_site_symmetry_A
N1 H1 Cl1 0.91 2.26 3.131(6) 160.6 2_544
N2 H2 Cl1 0.91 2.29 3.152(5) 158.4 1_556
N3 H3 Cl1 0.91 2.41 3.275(6) 158.6 .

loop_
_geom_torsion_atom_site_label_1
_geom_torsion_atom_site_label_2
_geom_torsion_atom_site_label_3
_geom_torsion_atom_site_label_4
_geom_torsion
C3 Tc1 C1 O1 134(9)
C2 Tc1 C1 O1 -138(9)
N2 Tc1 C1 O1 37(9)
N1 Tc1 C1 O1 -8(9)
N3 Tc1 C1 O1 -41(9)
C1 Tc1 C2 O2 -153(11)
C3 Tc1 C2 O2 -63(11)
N2 Tc1 C2 O2 62(11)
N1 Tc1 C2 O2 35(11)
N3 Tc1 C2 O2 113(11)
C1 Tc1 C3 O3 55(44)
C2 Tc1 C3 O3 -37(44)
N2 Tc1 C3 O3 150(44)
N1 Tc1 C3 O3 -132(44)
N3 Tc1 C3 O3 178(100)
C1 Tc1 N1 C9 -66.9(13)
C3 Tc1 N1 C9 151.9(4)
C2 Tc1 N1 C9 63.2(4)
N2 Tc1 N1 C9 -113.1(4)
N3 Tc1 N1 C9 -33.2(4)
C1 Tc1 N1 C4 58.4(13)
C3 Tc1 N1 C4 -82.8(5)
C2 Tc1 N1 C4 -171.5(4)
N2 Tc1 N1 C4 12.2(4)
N3 Tc1 N1 C4 92.2(4)
C1 Tc1 N2 C5 153.5(4)
C3 Tc1 N2 C5 62.6(4)
C2 Tc1 N2 C5 -61.7(19)
N1 Tc1 N2 C5 -34.4(4)
N3 Tc1 N2 C5 -114.3(4)
C1 Tc1 N2 C6 -83.1(5)
C3 Tc1 N2 C6 -174.0(4)
C2 Tc1 N2 C6 61.7(19)
N1 Tc1 N2 C6 89.0(4)
N3 Tc1 N2 C6 9.1(4)
C1 Tc1 N3 C8 -174.6(4)
C3 Tc1 N3 C8 62(2)
C2 Tc1 N3 C8 -82.1(4)
N2 Tc1 N3 C8 91.4(4)
N1 Tc1 N3 C8 11.5(4)
C1 Tc1 N3 C7 61.6(4)
C3 Tc1 N3 C7 -62(2)
C2 Tc1 N3 C7 154.1(4)
N2 Tc1 N3 C7 -32.3(4)
N1 Tc1 N3 C7 -112.3(4)
C9 N1 C4 C5 133.2(6)
Tc1 N1 C4 C5 11.9(7)
C6 N2 C5 C4 -71.5(7)
Tc1 N2 C5 C4 52.3(6)
N1 C4 C5 N2 -43.2(8)
C5 N2 C6 C7 135.7(6)
Tc1 N2 C6 C7 15.9(7)
C8 N3 C7 C6 -72.8(6)
Tc1 N3 C7 C6 50.9(5)
N2 C6 C7 N3 -44.8(7)
C7 N3 C8 C9 132.5(5)
Tc1 N3 C8 C9 12.2(6)
C4 N1 C9 C8 -74.1(7)
Tc1 N1 C9 C8 50.4(6)
N3 C8 C9 N1 -42.2(7)
